data_7239045
loop_
_publ_author_name
'Lei, Shenghui'

_publ_section_title
;
 Synthetic studies towards the Lycopodium alkaloid paniculatine
;
_journal_issue 27
_journal_name_full 'RSC Advances'
_journal_page_first 11014
_journal_paper_doi 10.1039/c3ra41467a
_journal_volume 3
_journal_year 2013
_chemical_formula_moiety 'C16 H19 N O2'
_chemical_formula_sum 'C16 H19 N O2'
_chemical_formula_weight 257.32
_space_group_crystal_system monoclinic
_space_group_IT_number 15
_space_group_name_Hall '-C 2yc'
_space_group_name_H-M_alt 'C 1 2/c 1'
_atom_sites_solution_hydrogens geom
_atom_sites_solution_primary direct
_atom_sites_solution_secondary difmap
_audit_creation_date 2012-10-09
_audit_creation_method
;
Olex2 1.1
(compiled 2011.11.01 svn.r2039, GUI svn.r3906)
;
_cell_angle_alpha 90.00
_cell_angle_beta 117.964(7)
_cell_angle_gamma 90.00
_cell_formula_units_Z 8
_cell_length_a 22.2190(13)
_cell_length_b 7.2701(3)
_cell_length_c 19.4157(11)
_cell_measurement_reflns_used 8956
_cell_measurement_temperature 293(2)
_cell_measurement_theta_max 66.3164
_cell_measurement_theta_min 4.0029
_cell_volume 2770.1(3)
_computing_molecular_graphics
;
O. V. Dolomanov, L. J. Bourhis, R. J. Gildea, J. A. K. Howard and H. Puschmann,
OLEX2: a complete structure solution, refinement and analysis program.
J. Appl. Cryst. (2009). 42, 339-341.
;
_computing_publication_material
;
O. V. Dolomanov, L. J. Bourhis, R. J. Gildea, J. A. K. Howard and H. Puschmann,
OLEX2: a complete structure solution, refinement and analysis program.
J. Appl. Cryst. (2009). 42, 339-341.
;
_computing_structure_refinement
;
SHELXL, G.M. Sheldrick, Acta Cryst.
2008). A64, 112-122
;
_computing_structure_solution 'SHELXS-97 (Sheldrick, 1990)'
_diffrn_ambient_temperature 293(2)
_diffrn_measured_fraction_theta_full 0.986
_diffrn_measured_fraction_theta_max 0.986
_diffrn_radiation_monochromator graphite
_diffrn_radiation_type CuK\a
_diffrn_radiation_wavelength 1.54184
_diffrn_reflns_av_R_equivalents 0.0377
_diffrn_reflns_av_unetI/netI 0.0203
_diffrn_reflns_limit_h_max 26
_diffrn_reflns_limit_h_min -26
_diffrn_reflns_limit_k_max 8
_diffrn_reflns_limit_k_min -8
_diffrn_reflns_limit_l_max 22
_diffrn_reflns_limit_l_min -23
_diffrn_reflns_number 17051
_diffrn_reflns_theta_full 66.43
_diffrn_reflns_theta_max 66.43
_diffrn_reflns_theta_min 6.49
_diffrn_source 'fine-focus sealed tube'
_exptl_absorpt_coefficient_mu 0.645
_exptl_absorpt_correction_T_max 0.855
_exptl_absorpt_correction_T_min 0.798
_exptl_absorpt_correction_type analytical
_exptl_absorpt_process_details
;
CrysAlisPro, Agilent Technologies,
Version 1.171.35.19 (release 27-10-2011 CrysAlis171 .NET)
(compiled Oct 27 2011,15:02:11)
Analytical numeric absorption correction using a multifaceted crystal
model based on expressions derived by R.C. Clark & J.S. Reid.
(Clark, R. C. & Reid, J. S. (1995). Acta Cryst. A51, 887-897)
;
_exptl_crystal_density_diffrn 1.234
_exptl_crystal_density_method 'not measured'
_exptl_crystal_F_000 1104
_exptl_crystal_size_max 0.9833
_exptl_crystal_size_mid 0.8295
_exptl_crystal_size_min 0.6325
_refine_diff_density_max 0.202
_refine_diff_density_min -0.164
_refine_diff_density_rms 0.029
_refine_ls_extinction_method none
_refine_ls_goodness_of_fit_ref 1.033
_refine_ls_hydrogen_treatment mixed
_refine_ls_matrix_type full
_refine_ls_number_parameters 173
_refine_ls_number_reflns 2406
_refine_ls_number_restraints 0
_refine_ls_restrained_S_all 1.033
_refine_ls_R_factor_all 0.0455
_refine_ls_R_factor_gt 0.0436
_refine_ls_shift/su_max 0.019
_refine_ls_shift/su_mean 0.003
_refine_ls_structure_factor_coef Fsqd
_refine_ls_weighting_details 'calc w=1/[\s^2^(Fo^2^)+(0.0590P)^2^+1.1672P] where P=(Fo^2^+2Fc^2^)/3'
_refine_ls_weighting_scheme calc
_refine_ls_wR_factor_gt 0.1140
_refine_ls_wR_factor_ref 0.1156
_reflns_number_gt 2271
_reflns_number_total 2406
_reflns_threshold_expression >2sigma(I)
_cod_data_source_file c3ra41467a.txt
_cod_data_source_block exp_321
_cod_original_cell_volume 2770.1(2)
_cod_database_code 7239045

loop_
_space_group_symop_id
_space_group_symop_operation_xyz
1 'x, y, z'
2 '-x, y, -z+1/2'
3 'x+1/2, y+1/2, z'
4 '-x+1/2, y+1/2, -z+1/2'
5 '-x, -y, -z'
6 'x, -y, z-1/2'
7 '-x+1/2, -y+1/2, -z'
8 'x+1/2, -y+1/2, z-1/2'

loop_
_atom_site_label
_atom_site_type_symbol
_atom_site_fract_x
_atom_site_fract_y
_atom_site_fract_z
_atom_site_U_iso_or_equiv
_atom_site_adp_type
_atom_site_occupancy
_atom_site_symmetry_multiplicity
_atom_site_calc_flag
_atom_site_refinement_flags
O2 O 0.33434(6) 0.37692(15) 0.05471(6) 0.0654(3) Uani 1 1 d .
C12 C 0.40292(6) 0.13365(16) 0.04545(7) 0.0418(3) Uani 1 1 d .
C10 C 0.50563(6) 0.35169(18) 0.10777(7) 0.0459(3) Uani 1 1 d .
C11 C 0.47262(6) 0.19276(18) 0.05274(8) 0.0458(3) Uani 1 1 d .
H11B H 0.5033 0.0882 0.0705 0.055 Uiso 1 1 calc R
H11A H 0.4664 0.2266 0.0015 0.055 Uiso 1 1 calc R
C7 C 0.37299(6) -0.03537(17) -0.01001(8) 0.0459(3) Uani 1 1 d .
H7 H 0.4103 -0.1225 0.0021 0.055 Uiso 1 1 calc R
N1 N 0.51355(7) 0.68003(18) 0.12886(8) 0.0665(4) Uani 1 1 d .
C13 C 0.35223(6) 0.29311(17) 0.01357(8) 0.0454(3) Uani 1 1 d .
C14 C 0.32432(7) 0.33604(19) -0.07154(8) 0.0530(3) Uani 1 1 d .
H14A H 0.3610 0.3761 -0.0817 0.064 Uiso 1 1 calc R
H14B H 0.2916 0.4355 -0.0857 0.064 Uiso 1 1 calc R
C15 C 0.28963(7) 0.1657(2) -0.12146(8) 0.0523(3) Uani 1 1 d .
H15 H 0.2524 0.1285 -0.1107 0.063 Uiso 1 1 calc R
C8 C 0.34124(7) 0.00959(19) -0.09664(8) 0.0523(3) Uani 1 1 d .
H8A H 0.3772 0.0426 -0.1093 0.063 Uiso 1 1 calc R
H8B H 0.3189 -0.0997 -0.1263 0.063 Uiso 1 1 calc R
C5 C 0.35040(8) -0.0689(2) 0.09949(9) 0.0626(4) Uani 1 1 d .
C9 C 0.48768(7) 0.53182(19) 0.08410(8) 0.0541(4) Uani 1 1 d .
H9 H 0.4549 0.5512 0.0327 0.065 Uiso 1 1 calc R
O1 O 0.32819(7) -0.1212(2) 0.14252(8) 0.0983(5) Uani 1 1 d .
C4 C 0.40872(8) 0.0637(2) 0.12256(8) 0.0555(4) Uani 1 1 d .
H4A H 0.4520 0.0022 0.1530 0.067 Uiso 1 1 calc R
H4B H 0.4048 0.1645 0.1530 0.067 Uiso 1 1 calc R
C6 C 0.32419(8) -0.1224(2) 0.01588(9) 0.0597(4) Uani 1 1 d .
H6A H 0.2783 -0.0765 -0.0155 0.072 Uiso 1 1 calc R
H6B H 0.3238 -0.2551 0.0107 0.072 Uiso 1 1 calc R
C3 C 0.55501(8) 0.3267(2) 0.18423(9) 0.0616(4) Uani 1 1 d .
H3 H 0.5699 0.2088 0.2032 0.074 Uiso 1 1 calc R
C16 C 0.25923(9) 0.2111(3) -0.20794(9) 0.0728(5) Uani 1 1 d .
H16A H 0.2280 0.3120 -0.2202 0.109 Uiso 1 1 calc R
H16B H 0.2355 0.1055 -0.2382 0.109 Uiso 1 1 calc R
H16C H 0.2951 0.2444 -0.2200 0.109 Uiso 1 1 calc R
C1 C 0.56000(9) 0.6497(2) 0.20220(10) 0.0675(4) Uani 1 1 d .
H1 H 0.5785 0.7505 0.2349 0.081 Uiso 1 1 calc R
C2 C 0.58211(9) 0.4774(3) 0.23228(9) 0.0708(5) Uani 1 1 d .
H2 H 0.6147 0.4624 0.2841 0.085 Uiso 1 1 calc R

loop_
_atom_site_aniso_label
_atom_site_aniso_U_11
_atom_site_aniso_U_22
_atom_site_aniso_U_33
_atom_site_aniso_U_23
_atom_site_aniso_U_13
_atom_site_aniso_U_12
O2 0.0678(7) 0.0670(7) 0.0671(7) -0.0049(5) 0.0363(6) 0.0198(5)
C12 0.0432(6) 0.0415(6) 0.0423(6) 0.0016(5) 0.0213(5) 0.0040(5)
C10 0.0413(6) 0.0510(7) 0.0453(7) 0.0004(5) 0.0201(5) -0.0011(5)
C11 0.0427(6) 0.0473(7) 0.0481(7) -0.0004(5) 0.0218(5) 0.0034(5)
C7 0.0450(6) 0.0378(6) 0.0546(7) 0.0006(5) 0.0231(6) 0.0031(5)
N1 0.0734(8) 0.0517(7) 0.0631(8) -0.0058(6) 0.0227(7) -0.0073(6)
C13 0.0424(6) 0.0417(6) 0.0535(7) -0.0023(5) 0.0237(6) 0.0020(5)
C14 0.0534(8) 0.0469(7) 0.0547(8) 0.0072(6) 0.0220(6) 0.0105(6)
C15 0.0454(7) 0.0578(8) 0.0498(7) 0.0035(6) 0.0191(6) 0.0011(6)
C8 0.0540(7) 0.0498(7) 0.0509(7) -0.0064(6) 0.0227(6) -0.0016(6)
C5 0.0533(8) 0.0699(9) 0.0702(9) 0.0308(8) 0.0337(7) 0.0160(7)
C9 0.0561(8) 0.0502(8) 0.0465(7) 0.0001(6) 0.0162(6) -0.0026(6)
O1 0.0762(8) 0.1448(13) 0.0863(9) 0.0518(9) 0.0485(7) 0.0072(8)
C4 0.0627(8) 0.0592(8) 0.0490(8) 0.0083(6) 0.0299(6) 0.0093(7)
C6 0.0550(8) 0.0502(8) 0.0725(10) 0.0122(7) 0.0287(7) -0.0028(6)
C3 0.0561(8) 0.0614(9) 0.0539(8) 0.0064(7) 0.0145(7) 0.0016(7)
C16 0.0700(10) 0.0831(11) 0.0513(9) 0.0062(8) 0.0168(8) 0.0015(9)
C1 0.0701(10) 0.0662(10) 0.0590(9) -0.0160(7) 0.0241(8) -0.0167(8)
C2 0.0627(9) 0.0839(12) 0.0468(8) -0.0027(8) 0.0099(7) -0.0099(8)

loop_
_atom_type_symbol
_atom_type_description
_atom_type_scat_dispersion_real
_atom_type_scat_dispersion_imag
_atom_type_scat_source
C C 0.0181 0.0091 'International Tables Vol C Tables 4.2.6.8 and 6.1.1.4'
H H 0.0000 0.0000 'International Tables Vol C Tables 4.2.6.8 and 6.1.1.4'
N N 0.0311 0.0180 'International Tables Vol C Tables 4.2.6.8 and 6.1.1.4'
O O 0.0492 0.0322 'International Tables Vol C Tables 4.2.6.8 and 6.1.1.4'

loop_
_geom_angle_atom_site_label_1
_geom_angle_atom_site_label_2
_geom_angle_atom_site_label_3
_geom_angle
C11 C12 C7 111.46(10)
C13 C12 C11 109.98(10)
C13 C12 C7 108.81(10)
C4 C12 C11 112.43(11)
C4 C12 C7 103.10(10)
C4 C12 C13 110.86(10)
C9 C10 C11 121.38(12)
C3 C10 C11 122.44(12)
C3 C10 C9 116.18(13)
C10 C11 C12 114.23(10)
C8 C7 C12 114.79(10)
C8 C7 C6 114.77(11)
C6 C7 C12 103.72(11)
C1 N1 C9 116.44(13)
O2 C13 C12 121.44(12)
O2 C13 C14 121.87(12)
C14 C13 C12 116.66(10)
C13 C14 C15 110.65(11)
C8 C15 C14 108.68(11)
C8 C15 C16 112.89(13)
C16 C15 C14 110.64(13)
C15 C8 C7 113.54(11)
O1 C5 C4 124.55(17)
O1 C5 C6 126.04(16)
C6 C5 C4 109.41(12)
N1 C9 C10 125.41(13)
C5 C4 C12 104.85(12)
C5 C6 C7 105.89(12)
C2 C3 C10 119.73(14)
N1 C1 C2 123.48(14)
C1 C2 C3 118.76(14)

loop_
_geom_bond_atom_site_label_1
_geom_bond_atom_site_label_2
_geom_bond_distance
O2 C13 1.2104(16)
C12 C11 1.5482(17)
C12 C7 1.5620(17)
C12 C13 1.5303(17)
C12 C4 1.5285(17)
C10 C11 1.5098(18)
C10 C9 1.3833(19)
C10 C3 1.383(2)
C7 C8 1.5235(19)
C7 C6 1.5295(19)
N1 C9 1.3335(18)
N1 C1 1.328(2)
C13 C14 1.5005(19)
C14 C15 1.538(2)
C15 C8 1.5225(19)
C15 C16 1.523(2)
C5 O1 1.2136(19)
C5 C4 1.505(2)
C5 C6 1.496(2)
C3 C2 1.381(2)
C1 C2 1.372(2)
